data_7201885
loop_
_publ_author_name
'Yang, Li-Zi'
'Jiang, Long'
'Feng, Xiao-Long'
'Lu, Tong-Bu'

_publ_section_title
;
 Unusual pH value dependent encapsulation and release of
 water--methanol binary guests by a cryptand host
;
_journal_issue 6
_journal_name_full CrystEngComm
_journal_page_first 649
_journal_paper_doi 10.1039/b717967g
_journal_volume 10
_journal_year 2008
_chemical_formula_sum 'C36 H62 Cl2 N8 O11'
_chemical_formula_weight 853.84
_chemical_name_systematic
;
?
;
_space_group_IT_number 33
_symmetry_cell_setting orthorhombic
_symmetry_space_group_name_Hall 'P 2c -2n'
_symmetry_space_group_name_H-M 'P n a 21'
_atom_sites_solution_hydrogens geom
_atom_sites_solution_primary direct
_atom_sites_solution_secondary difmap
_audit_creation_method SHELXL-97
_cell_angle_alpha 90.00
_cell_angle_beta 90.00
_cell_angle_gamma 90.00
_cell_formula_units_Z 4
_cell_length_a 16.553(2)
_cell_length_b 15.1396(18)
_cell_length_c 17.253(3)
_cell_measurement_temperature 173(2)
_cell_volume 4323.7(10)
_computing_cell_refinement 'Bruker SMART'
_computing_data_collection 'Bruker SMART'
_computing_data_reduction 'Bruker SAINT'
_computing_molecular_graphics 'Bruker SHELXTL'
_computing_publication_material 'Bruker SHELXTL'
_computing_structure_refinement 'SHELXL-97 (Sheldrick, 1997)'
_computing_structure_solution 'SHELXS-97 (Sheldrick, 1990)'
_diffrn_ambient_temperature 173(2)
_diffrn_measured_fraction_theta_full 0.989
_diffrn_measured_fraction_theta_max 0.989
_diffrn_measurement_device_type 'CCD area detector'
_diffrn_measurement_method 'phi and omega scans'
_diffrn_radiation_monochromator graphite
_diffrn_radiation_source 'fine-focus sealed tube'
_diffrn_radiation_type MoK\a
_diffrn_radiation_wavelength 0.71073
_diffrn_reflns_av_R_equivalents 0.0461
_diffrn_reflns_av_sigmaI/netI 0.0779
_diffrn_reflns_limit_h_max 17
_diffrn_reflns_limit_h_min -20
_diffrn_reflns_limit_k_max 16
_diffrn_reflns_limit_k_min -19
_diffrn_reflns_limit_l_max 22
_diffrn_reflns_limit_l_min -11
_diffrn_reflns_number 14884
_diffrn_reflns_theta_full 27.06
_diffrn_reflns_theta_max 27.06
_diffrn_reflns_theta_min 1.79
_exptl_absorpt_coefficient_mu 0.215
_exptl_absorpt_correction_T_max 0.9383
_exptl_absorpt_correction_T_min 0.9344
_exptl_absorpt_correction_type multi-scan
_exptl_absorpt_process_details 'SADABS (Sheldrick, 1996)'
_exptl_crystal_colour colorless
_exptl_crystal_density_diffrn 1.312
_exptl_crystal_density_method 'not measured'
_exptl_crystal_description block
_exptl_crystal_F_000 1824
_exptl_crystal_size_max 0.32
_exptl_crystal_size_mid 0.30
_exptl_crystal_size_min 0.30
_refine_diff_density_max 0.796
_refine_diff_density_min -0.364
_refine_diff_density_rms 0.062
_refine_ls_abs_structure_details 'Flack H D (1983), Acta Cryst. A39, 876-881'
_refine_ls_abs_structure_Flack 0.54(8)
_refine_ls_extinction_method none
_refine_ls_goodness_of_fit_ref 1.005
_refine_ls_hydrogen_treatment constr
_refine_ls_matrix_type full
_refine_ls_number_parameters 514
_refine_ls_number_reflns 6940
_refine_ls_number_restraints 1
_refine_ls_restrained_S_all 1.005
_refine_ls_R_factor_all 0.1135
_refine_ls_R_factor_gt 0.0589
_refine_ls_shift/su_max 0.001
_refine_ls_shift/su_mean 0.000
_refine_ls_structure_factor_coef Fsqd
_refine_ls_weighting_details 'calc w=1/[\s^2^(Fo^2^)+(0.0979P)^2^+0.0000P] where P=(Fo^2^+2Fc^2^)/3'
_refine_ls_weighting_scheme calc
_refine_ls_wR_factor_gt 0.1442
_refine_ls_wR_factor_ref 0.1736
_reflns_number_gt 4233
_reflns_number_total 6940
_reflns_threshold_expression >2sigma(I)
_cod_data_source_file b717967g.txt
_cod_data_source_block 11
_cod_depositor_comments
;
The following automatic conversions were performed:
'_symmetry_cell_setting' value 'Orthorhombic' changed to 'orthorhombic'
according to '/home/saulius/struct/CIF-dictionaries/cif_core.dic'
dictionary named 'cif_core.dic' version 2.4.1 from 2010-06-29.

Automatic conversion script
Id: cif_fix_enum 1527 2010-12-29 10:47:43Z saulius 
;
_cod_original_cell_volume 4323.6(10)
_cod_original_sg_symbol_H-M Pna2(1)
_cod_database_code 7201885

loop_
_symmetry_equiv_pos_as_xyz
'x, y, z'
'-x, -y, z+1/2'
'x+1/2, -y+1/2, z'
'-x+1/2, y+1/2, z+1/2'

loop_
_atom_site_label
_atom_site_type_symbol
_atom_site_fract_x
_atom_site_fract_y
_atom_site_fract_z
_atom_site_U_iso_or_equiv
_atom_site_adp_type
_atom_site_occupancy
_atom_site_symmetry_multiplicity
_atom_site_calc_flag
_atom_site_refinement_flags
_atom_site_disorder_assembly
_atom_site_disorder_group
C1 C 0.7530(3) 0.0756(3) 1.0048(3) 0.0444(13) Uani 1 1 d . . .
H1A H 0.7449 0.0125 1.0177 0.053 Uiso 1 1 calc R . .
H1B H 0.7004 0.0996 0.9874 0.053 Uiso 1 1 calc R . .
C2 C 0.7790(3) 0.1240(3) 1.0767(3) 0.0408(12) Uani 1 1 d . . .
H2A H 0.7424 0.1089 1.1201 0.049 Uiso 1 1 calc R . .
H2B H 0.8343 0.1056 1.0912 0.049 Uiso 1 1 calc R . .
C3 C 0.8815(3) 0.0263(3) 0.9560(4) 0.0465(14) Uani 1 1 d . . .
H3A H 0.8662 -0.0364 0.9489 0.056 Uiso 1 1 calc R . .
H3B H 0.8986 0.0343 1.0106 0.056 Uiso 1 1 calc R . .
C4 C 0.9510(3) 0.0485(3) 0.9029(3) 0.0384(12) Uani 1 1 d . . .
H4A H 1.0012 0.0211 0.9227 0.046 Uiso 1 1 calc R . .
H4B H 0.9403 0.0246 0.8504 0.046 Uiso 1 1 calc R . .
C5 C 0.7735(3) 0.0628(3) 0.8649(3) 0.0446(13) Uani 1 1 d . . .
H5A H 0.7232 0.0288 0.8737 0.054 Uiso 1 1 calc R . .
H5B H 0.8105 0.0257 0.8337 0.054 Uiso 1 1 calc R . .
C6 C 0.7536(3) 0.1456(3) 0.8199(3) 0.0435(13) Uani 1 1 d . . .
H6A H 0.7196 0.1302 0.7747 0.052 Uiso 1 1 calc R . .
H6B H 0.7224 0.1864 0.8533 0.052 Uiso 1 1 calc R . .
C7 C 0.9246(3) 0.7859(3) 0.9137(3) 0.0439(13) Uani 1 1 d . . .
H7A H 0.9250 0.8503 0.9041 0.053 Uiso 1 1 calc R . .
H7B H 0.9813 0.7652 0.9133 0.053 Uiso 1 1 calc R . .
C8 C 0.8893(3) 0.7689(3) 0.9915(3) 0.0424(13) Uani 1 1 d . . .
H8A H 0.8382 0.8024 0.9971 0.051 Uiso 1 1 calc R . .
H8B H 0.9272 0.7893 1.0321 0.051 Uiso 1 1 calc R . .
C9 C 0.9217(4) 0.7472(3) 0.7767(3) 0.0434(13) Uani 1 1 d . . .
H9A H 0.9341 0.8098 0.7648 0.052 Uiso 1 1 calc R . .
H9B H 0.8847 0.7251 0.7359 0.052 Uiso 1 1 calc R . .
C10 C 0.9993(3) 0.6941(3) 0.7744(3) 0.0480(14) Uani 1 1 d . . .
H10A H 1.0257 0.7020 0.7233 0.058 Uiso 1 1 calc R . .
H10B H 1.0367 0.7162 0.8148 0.058 Uiso 1 1 calc R . .
C11 C 0.7967(3) 0.7736(3) 0.8431(3) 0.0425(12) Uani 1 1 d . . .
H11A H 0.7920 0.8105 0.7960 0.051 Uiso 1 1 calc R . .
H11B H 0.7821 0.8105 0.8884 0.051 Uiso 1 1 calc R . .
C12 C 0.7386(3) 0.6959(3) 0.8373(3) 0.0436(13) Uani 1 1 d . . .
H12A H 0.6850 0.7171 0.8201 0.052 Uiso 1 1 calc R . .
H12B H 0.7588 0.6532 0.7984 0.052 Uiso 1 1 calc R . .
C13 C 0.8079(3) 0.2680(3) 1.1304(3) 0.0428(13) Uani 1 1 d . . .
H13A H 0.8614 0.2438 1.1449 0.051 Uiso 1 1 calc R . .
H13B H 0.7709 0.2589 1.1747 0.051 Uiso 1 1 calc R . .
C14 C 0.8160(3) 0.3666(3) 1.1145(3) 0.0397(12) Uani 1 1 d . . .
C15 C 0.8878(3) 0.4016(3) 1.0892(3) 0.0345(11) Uani 1 1 d . . .
H15 H 0.9322 0.3633 1.0798 0.041 Uiso 1 1 calc R . .
C16 C 0.8972(3) 0.4914(3) 1.0771(3) 0.0374(12) Uani 1 1 d . . .
H16 H 0.9477 0.5138 1.0597 0.045 Uiso 1 1 calc R . .
C17 C 0.8333(3) 0.5489(3) 1.0900(3) 0.0363(11) Uani 1 1 d . . .
C18 C 0.7602(3) 0.5148(4) 1.1152(3) 0.0441(13) Uani 1 1 d . . .
H18 H 0.7156 0.5531 1.1240 0.053 Uiso 1 1 calc R . .
C19 C 0.7520(3) 0.4237(4) 1.1277(3) 0.0437(13) Uani 1 1 d . . .
H19 H 0.7019 0.4007 1.1454 0.052 Uiso 1 1 calc R . .
C20 C 0.8431(3) 0.6472(3) 1.0803(3) 0.0422(13) Uani 1 1 d . . .
H20A H 0.7904 0.6763 1.0894 0.051 Uiso 1 1 calc R . .
H20B H 0.8816 0.6694 1.1196 0.051 Uiso 1 1 calc R . .
C21 C 1.0347(3) 0.1736(3) 0.8539(3) 0.0378(12) Uani 1 1 d . . .
H21A H 1.0355 0.1424 0.8035 0.045 Uiso 1 1 calc R . .
H21B H 1.0838 0.1565 0.8831 0.045 Uiso 1 1 calc R . .
C22 C 1.0347(3) 0.2721(3) 0.8405(3) 0.0322(11) Uani 1 1 d . . .
C23 C 1.0243(3) 0.3061(3) 0.7659(3) 0.0361(12) Uani 1 1 d . . .
H23 H 1.0137 0.2671 0.7240 0.043 Uiso 1 1 calc R . .
C24 C 1.0292(3) 0.3957(3) 0.7524(3) 0.0349(11) Uani 1 1 d . . .
H24 H 1.0212 0.4178 0.7015 0.042 Uiso 1 1 calc R . .
C25 C 1.0460(3) 0.4546(3) 0.8133(3) 0.0338(11) Uani 1 1 d . . .
C26 C 1.0520(3) 0.4212(3) 0.8883(3) 0.0351(11) Uani 1 1 d . . .
H26 H 1.0591 0.4603 0.9309 0.042 Uiso 1 1 calc R . .
C27 C 1.0475(3) 0.3307(3) 0.9007(3) 0.0369(11) Uani 1 1 d . . .
H27 H 1.0534 0.3085 0.9519 0.044 Uiso 1 1 calc R . .
C28 C 1.0589(3) 0.5510(3) 0.7978(3) 0.0372(11) Uani 1 1 d . . .
H28A H 1.0894 0.5770 0.8415 0.045 Uiso 1 1 calc R . .
H28B H 1.0923 0.5575 0.7505 0.045 Uiso 1 1 calc R . .
C29 C 0.8119(3) 0.2678(4) 0.7458(3) 0.0438(13) Uani 1 1 d . . .
H29A H 0.7736 0.2514 0.7042 0.053 Uiso 1 1 calc R . .
H29B H 0.8632 0.2856 0.7208 0.053 Uiso 1 1 calc R . .
C30 C 0.7781(3) 0.3466(3) 0.7887(3) 0.0367(11) Uani 1 1 d . . .
C31 C 0.7200(3) 0.3997(4) 0.7549(3) 0.0419(12) Uani 1 1 d . . .
H31 H 0.7005 0.3855 0.7046 0.050 Uiso 1 1 calc R . .
C32 C 0.6894(3) 0.4733(3) 0.7930(3) 0.0387(12) Uani 1 1 d . . .
H32 H 0.6505 0.5093 0.7676 0.046 Uiso 1 1 calc R . .
C33 C 0.7145(3) 0.4955(3) 0.8670(3) 0.0348(11) Uani 1 1 d . . .
C34 C 0.7733(3) 0.4429(4) 0.9009(3) 0.0513(15) Uani 1 1 d . . .
H34 H 0.7925 0.4572 0.9512 0.062 Uiso 1 1 calc R . .
C35 C 0.8044(4) 0.3702(4) 0.8628(3) 0.0511(15) Uani 1 1 d . . .
H35 H 0.8446 0.3354 0.8876 0.061 Uiso 1 1 calc R . .
C36 C 0.6780(3) 0.5726(3) 0.9089(3) 0.0405(12) Uani 1 1 d . . .
H36A H 0.6268 0.5889 0.8829 0.049 Uiso 1 1 calc R . .
H36B H 0.6647 0.5541 0.9625 0.049 Uiso 1 1 calc R . .
N1 N 0.8116(2) 0.0823(3) 0.9404(3) 0.0368(10) Uani 1 1 d . . .
N2 N 0.7773(2) 0.2202(3) 1.0633(2) 0.0389(10) Uani 1 1 d . . .
H2C H 0.8088 0.2334 1.0209 0.047 Uiso 1 1 d R . .
N3 N 0.9611(2) 0.1471(2) 0.8986(3) 0.0351(9) Uani 1 1 d . . .
H3C H 0.9162 0.1713 0.8756 0.042 Uiso 1 1 calc R . .
H3D H 0.9647 0.1694 0.9481 0.042 Uiso 1 1 calc R . .
N4 N 0.8273(2) 0.1899(3) 0.7932(3) 0.0385(10) Uani 1 1 d . . .
H4C H 0.8569 0.1504 0.7644 0.046 Uiso 1 1 d R . .
N5 N 0.8809(2) 0.7426(2) 0.8513(2) 0.0360(9) Uani 1 1 d . . .
N6 N 0.8727(3) 0.6711(2) 1.0020(2) 0.0368(10) Uani 1 1 d . . .
H6C H 0.8350 0.6537 0.9659 0.044 Uiso 1 1 calc R . .
H6D H 0.9196 0.6403 0.9922 0.044 Uiso 1 1 calc R . .
N7 N 0.9834(2) 0.6007(3) 0.7873(3) 0.0405(10) Uani 1 1 d . . .
H7C H 0.9520 0.5945 0.8310 0.049 Uiso 1 1 d R . .
N8 N 0.7311(2) 0.6522(2) 0.9125(2) 0.0365(10) Uani 1 1 d . . .
H8C H 0.7095 0.6915 0.9476 0.044 Uiso 1 1 d R . .
O1W O 0.9839(2) 0.1856(2) 1.0528(2) 0.0497(10) Uani 1 1 d . . .
H1C H 0.9809 0.1358 1.0771 0.075 Uiso 1 1 d R . .
H1D H 1.0289 0.2095 1.0655 0.075 Uiso 1 1 d R . .
O2W O 1.1125(2) 0.2772(3) 1.0826(2) 0.0545(10) Uani 1 1 d . . .
H2F H 1.1068 0.3314 1.0948 0.082 Uiso 1 1 d R . .
H2E H 1.1628 0.2650 1.0816 0.082 Uiso 1 1 d R . .
O3W O 1.0920(3) 0.4395(3) 1.1464(3) 0.0808(15) Uani 1 1 d . . .
H3F H 1.1149 0.4881 1.1334 0.121 Uiso 1 1 d R . .
H3E H 1.0907 0.4370 1.1959 0.121 Uiso 1 1 d R . .
Cl1 Cl 1.01397(7) -0.03544(10) 1.14580(8) 0.0474(3) Uani 1 1 d . . .
O1 O 0.9724(3) 0.0440(3) 1.1650(3) 0.0706(13) Uani 1 1 d . . .
O2 O 0.9580(3) -0.1063(3) 1.1488(3) 0.0888(16) Uani 1 1 d . . .
O3 O 1.0771(3) -0.0475(4) 1.2008(3) 0.0939(18) Uani 1 1 d . . .
O4 O 1.0478(3) -0.0272(3) 1.0706(3) 0.0784(15) Uani 1 1 d . . .
Cl2 Cl 1.10915(9) 0.66345(9) 1.03010(9) 0.0517(4) Uani 1 1 d . . .
O5 O 1.0449(3) 0.6249(4) 0.9876(4) 0.108(2) Uani 1 1 d . . .
O6 O 1.1741(4) 0.6532(5) 0.9804(6) 0.156(3) Uani 1 1 d . . .
O7 O 1.1072(5) 0.7542(4) 1.0380(5) 0.150(3) Uani 1 1 d . . .
O8 O 1.1323(7) 0.6143(5) 1.0929(4) 0.175(4) Uani 1 1 d . . .

loop_
_atom_site_aniso_label
_atom_site_aniso_U_11
_atom_site_aniso_U_22
_atom_site_aniso_U_33
_atom_site_aniso_U_23
_atom_site_aniso_U_13
_atom_site_aniso_U_12
C1 0.035(3) 0.038(3) 0.060(3) -0.002(2) 0.008(3) -0.008(2)
C2 0.034(3) 0.044(3) 0.045(3) 0.004(2) 0.003(2) -0.006(2)
C3 0.048(3) 0.022(3) 0.069(4) 0.002(2) 0.007(3) -0.001(2)
C4 0.031(2) 0.027(3) 0.057(3) 0.000(2) 0.008(3) 0.004(2)
C5 0.035(3) 0.042(3) 0.057(3) -0.016(3) 0.005(3) -0.007(2)
C6 0.029(3) 0.053(3) 0.048(3) -0.014(3) -0.004(2) -0.001(2)
C7 0.046(3) 0.027(3) 0.059(3) -0.007(2) 0.003(3) -0.001(2)
C8 0.051(3) 0.029(3) 0.047(3) -0.012(2) -0.007(3) -0.001(2)
C9 0.058(4) 0.031(3) 0.041(3) 0.006(2) 0.011(3) 0.006(3)
C10 0.055(4) 0.035(3) 0.054(3) -0.002(2) 0.020(3) -0.007(3)
C11 0.053(3) 0.031(3) 0.043(3) 0.004(2) 0.002(3) 0.013(2)
C12 0.044(3) 0.040(3) 0.047(3) 0.007(2) -0.009(3) 0.006(2)
C13 0.041(3) 0.052(3) 0.036(3) 0.000(2) -0.002(2) -0.009(3)
C14 0.044(3) 0.048(3) 0.027(2) -0.003(2) -0.004(2) 0.002(3)
C15 0.031(3) 0.040(3) 0.032(2) -0.005(2) -0.001(2) 0.008(2)
C16 0.036(3) 0.043(3) 0.033(3) -0.004(2) -0.002(2) 0.005(2)
C17 0.040(3) 0.038(3) 0.031(2) -0.007(2) -0.001(2) 0.009(2)
C18 0.042(3) 0.051(3) 0.039(3) -0.004(2) 0.002(2) 0.013(3)
C19 0.030(3) 0.063(4) 0.038(3) 0.001(2) 0.007(2) -0.002(3)
C20 0.054(3) 0.042(3) 0.031(3) -0.005(2) -0.002(3) 0.007(2)
C21 0.023(3) 0.039(3) 0.051(3) 0.000(2) 0.004(2) 0.003(2)
C22 0.017(2) 0.042(3) 0.037(3) -0.003(2) 0.006(2) -0.001(2)
C23 0.033(3) 0.040(3) 0.035(3) -0.005(2) 0.000(2) -0.005(2)
C24 0.032(3) 0.042(3) 0.030(2) 0.007(2) -0.001(2) -0.001(2)
C25 0.025(2) 0.032(3) 0.044(3) 0.001(2) 0.004(2) 0.000(2)
C26 0.034(3) 0.038(3) 0.033(3) -0.007(2) -0.003(2) 0.000(2)
C27 0.031(3) 0.043(3) 0.037(3) 0.007(2) 0.000(2) -0.001(2)
C28 0.032(3) 0.038(3) 0.041(3) -0.002(2) 0.005(2) -0.005(2)
C29 0.033(3) 0.060(4) 0.038(3) -0.009(2) 0.000(2) 0.001(3)
C30 0.032(3) 0.045(3) 0.033(2) -0.004(2) -0.004(2) -0.004(2)
C31 0.036(3) 0.058(3) 0.032(3) 0.002(2) -0.010(2) -0.008(3)
C32 0.031(3) 0.042(3) 0.043(3) 0.001(2) -0.008(2) 0.004(2)
C33 0.033(3) 0.036(3) 0.035(3) 0.003(2) -0.004(2) -0.001(2)
C34 0.058(4) 0.050(3) 0.045(3) -0.011(3) -0.024(3) 0.016(3)
C35 0.057(3) 0.057(4) 0.040(3) -0.010(3) -0.021(3) 0.018(3)
C36 0.030(3) 0.048(3) 0.043(3) 0.008(3) 0.006(2) 0.003(2)
N1 0.028(2) 0.028(2) 0.055(3) -0.0023(18) 0.002(2) -0.0020(18)
N2 0.035(2) 0.045(3) 0.037(2) 0.0011(18) 0.006(2) -0.0050(19)
N3 0.024(2) 0.030(2) 0.051(2) -0.0009(18) 0.0022(19) 0.0039(16)
N4 0.029(2) 0.042(2) 0.044(2) -0.0071(19) 0.002(2) 0.0045(19)
N5 0.042(2) 0.028(2) 0.038(2) 0.0040(17) 0.005(2) 0.0041(18)
N6 0.042(2) 0.033(2) 0.036(2) -0.0105(17) 0.0008(19) 0.0048(18)
N7 0.039(2) 0.030(2) 0.053(3) -0.0002(18) 0.014(2) 0.0013(19)
N8 0.041(2) 0.031(2) 0.038(2) -0.0024(18) 0.001(2) 0.0032(18)
O1W 0.046(2) 0.053(2) 0.050(2) 0.0153(17) -0.0094(18) -0.0095(17)
O2W 0.038(2) 0.069(3) 0.057(2) -0.003(2) -0.0034(19) -0.0121(18)
O3W 0.078(3) 0.059(3) 0.105(4) 0.002(3) 0.042(3) 0.007(2)
Cl1 0.0346(6) 0.0617(9) 0.0459(7) 0.0212(6) 0.0063(7) 0.0102(6)
O1 0.076(3) 0.057(3) 0.079(3) 0.016(2) 0.017(3) 0.018(2)
O2 0.094(3) 0.075(3) 0.097(4) -0.005(3) 0.032(4) -0.029(3)
O3 0.052(3) 0.162(5) 0.067(3) 0.045(3) 0.003(3) 0.022(3)
O4 0.064(3) 0.115(4) 0.055(3) 0.028(2) 0.025(2) 0.024(3)
Cl2 0.0621(9) 0.0407(7) 0.0524(8) 0.0011(6) 0.0013(8) -0.0022(7)
O5 0.056(3) 0.101(4) 0.167(6) -0.034(4) -0.025(4) -0.003(3)
O6 0.089(4) 0.179(7) 0.200(9) 0.014(6) 0.075(5) -0.018(4)
O7 0.232(8) 0.055(3) 0.164(7) -0.017(4) 0.008(7) 0.003(4)
O8 0.341(12) 0.110(5) 0.072(4) 0.029(4) -0.061(6) -0.089(6)

loop_
_atom_type_symbol
_atom_type_description
_atom_type_scat_dispersion_real
_atom_type_scat_dispersion_imag
_atom_type_scat_source
C C 0.0033 0.0016 'International Tables Vol C Tables 4.2.6.8 and 6.1.1.4'
H H 0.0000 0.0000 'International Tables Vol C Tables 4.2.6.8 and 6.1.1.4'
N N 0.0061 0.0033 'International Tables Vol C Tables 4.2.6.8 and 6.1.1.4'
O O 0.0106 0.0060 'International Tables Vol C Tables 4.2.6.8 and 6.1.1.4'
Cl Cl 0.1484 0.1585 'International Tables Vol C Tables 4.2.6.8 and 6.1.1.4'

loop_
_geom_angle_atom_site_label_1
_geom_angle_atom_site_label_2
_geom_angle_atom_site_label_3
_geom_angle
_geom_angle_site_symmetry_1
_geom_angle_site_symmetry_3
_geom_angle_publ_flag
N1 C1 C2 113.5(4) . . ?
N1 C1 H1A 108.9 . . ?
C2 C1 H1A 108.9 . . ?
N1 C1 H1B 108.9 . . ?
C2 C1 H1B 108.9 . . ?
H1A C1 H1B 107.7 . . ?
N2 C2 C1 110.3(4) . . ?
N2 C2 H2A 109.6 . . ?
C1 C2 H2A 109.6 . . ?
N2 C2 H2B 109.6 . . ?
C1 C2 H2B 109.6 . . ?
H2A C2 H2B 108.1 . . ?
N1 C3 C4 111.3(4) . . ?
N1 C3 H3A 109.4 . . ?
C4 C3 H3A 109.4 . . ?
N1 C3 H3B 109.4 . . ?
C4 C3 H3B 109.4 . . ?
H3A C3 H3B 108.0 . . ?
N3 C4 C3 109.6(4) . . ?
N3 C4 H4A 109.7 . . ?
C3 C4 H4A 109.7 . . ?
N3 C4 H4B 109.7 . . ?
C3 C4 H4B 109.7 . . ?
H4A C4 H4B 108.2 . . ?
N1 C5 C6 112.4(4) . . ?
N1 C5 H5A 109.1 . . ?
C6 C5 H5A 109.1 . . ?
N1 C5 H5B 109.1 . . ?
C6 C5 H5B 109.1 . . ?
H5A C5 H5B 107.9 . . ?
N4 C6 C5 111.1(4) . . ?
N4 C6 H6A 109.4 . . ?
C5 C6 H6A 109.4 . . ?
N4 C6 H6B 109.4 . . ?
C5 C6 H6B 109.4 . . ?
H6A C6 H6B 108.0 . . ?
N5 C7 C8 113.3(4) . . ?
N5 C7 H7A 108.9 . . ?
C8 C7 H7A 108.9 . . ?
N5 C7 H7B 108.9 . . ?
C8 C7 H7B 108.9 . . ?
H7A C7 H7B 107.7 . . ?
C7 C8 N6 110.3(4) . . ?
C7 C8 H8A 109.6 . . ?
N6 C8 H8A 109.6 . . ?
C7 C8 H8B 109.6 . . ?
N6 C8 H8B 109.6 . . ?
H8A C8 H8B 108.1 . . ?
N5 C9 C10 113.0(4) . . ?
N5 C9 H9A 109.0 . . ?
C10 C9 H9A 109.0 . . ?
N5 C9 H9B 109.0 . . ?
C10 C9 H9B 109.0 . . ?
H9A C9 H9B 107.8 . . ?
N7 C10 C9 110.9(4) . . ?
N7 C10 H10A 109.5 . . ?
C9 C10 H10A 109.5 . . ?
N7 C10 H10B 109.5 . . ?
C9 C10 H10B 109.5 . . ?
H10A C10 H10B 108.0 . . ?
N5 C11 C12 110.9(4) . . ?
N5 C11 H11A 109.5 . . ?
C12 C11 H11A 109.5 . . ?
N5 C11 H11B 109.5 . . ?
C12 C11 H11B 109.5 . . ?
H11A C11 H11B 108.1 . . ?
N8 C12 C11 110.2(4) . . ?
N8 C12 H12A 109.6 . . ?
C11 C12 H12A 109.6 . . ?
N8 C12 H12B 109.6 . . ?
C11 C12 H12B 109.6 . . ?
H12A C12 H12B 108.1 . . ?
N2 C13 C14 112.0(4) . . ?
N2 C13 H13A 109.2 . . ?
C14 C13 H13A 109.2 . . ?
N2 C13 H13B 109.2 . . ?
C14 C13 H13B 109.2 . . ?
H13A C13 H13B 107.9 . . ?
C15 C14 C19 118.3(5) . . ?
C15 C14 C13 120.8(5) . . ?
C19 C14 C13 120.9(5) . . ?
C14 C15 C16 121.6(5) . . ?
C14 C15 H15 119.2 . . ?
C16 C15 H15 119.2 . . ?
C15 C16 C17 120.4(5) . . ?
C15 C16 H16 119.8 . . ?
C17 C16 H16 119.8 . . ?
C18 C17 C16 118.9(5) . . ?
C18 C17 C20 119.7(4) . . ?
C16 C17 C20 121.3(5) . . ?
C17 C18 C19 119.8(5) . . ?
C17 C18 H18 120.1 . . ?
C19 C18 H18 120.1 . . ?
C14 C19 C18 121.0(5) . . ?
C14 C19 H19 119.5 . . ?
C18 C19 H19 119.5 . . ?
N6 C20 C17 112.3(4) . . ?
N6 C20 H20A 109.2 . . ?
C17 C20 H20A 109.2 . . ?
N6 C20 H20B 109.2 . . ?
C17 C20 H20B 109.2 . . ?
H20A C20 H20B 107.9 . . ?
N3 C21 C22 110.2(4) . . ?
N3 C21 H21A 109.6 . . ?
C22 C21 H21A 109.6 . . ?
N3 C21 H21B 109.6 . . ?
C22 C21 H21B 109.6 . . ?
H21A C21 H21B 108.1 . . ?
C27 C22 C23 118.3(4) . . ?
C27 C22 C21 121.2(4) . . ?
C23 C22 C21 120.4(4) . . ?
C24 C23 C22 120.7(4) . . ?
C24 C23 H23 119.7 . . ?
C22 C23 H23 119.7 . . ?
C23 C24 C25 120.7(4) . . ?
C23 C24 H24 119.7 . . ?
C25 C24 H24 119.7 . . ?
C26 C25 C24 118.6(4) . . ?
C26 C25 C28 120.6(4) . . ?
C24 C25 C28 120.8(4) . . ?
C27 C26 C25 119.8(4) . . ?
C27 C26 H26 120.1 . . ?
C25 C26 H26 120.1 . . ?
C22 C27 C26 121.7(5) . . ?
C22 C27 H27 119.1 . . ?
C26 C27 H27 119.1 . . ?
N7 C28 C25 113.5(4) . . ?
N7 C28 H28A 108.9 . . ?
C25 C28 H28A 108.9 . . ?
N7 C28 H28B 108.9 . . ?
C25 C28 H28B 108.9 . . ?
H28A C28 H28B 107.7 . . ?
N4 C29 C30 115.4(4) . . ?
N4 C29 H29A 108.4 . . ?
C30 C29 H29A 108.4 . . ?
N4 C29 H29B 108.4 . . ?
C30 C29 H29B 108.4 . . ?
H29A C29 H29B 107.5 . . ?
C31 C30 C35 117.1(5) . . ?
C31 C30 C29 120.6(5) . . ?
C35 C30 C29 122.3(5) . . ?
C30 C31 C32 121.3(5) . . ?
C30 C31 H31 119.3 . . ?
C32 C31 H31 119.3 . . ?
C33 C32 C31 121.4(4) . . ?
C33 C32 H32 119.3 . . ?
C31 C32 H32 119.3 . . ?
C32 C33 C34 117.4(5) . . ?
C32 C33 C36 120.9(4) . . ?
C34 C33 C36 121.7(4) . . ?
C35 C34 C33 121.2(5) . . ?
C35 C34 H34 119.4 . . ?
C33 C34 H34 119.4 . . ?
C34 C35 C30 121.5(5) . . ?
C34 C35 H35 119.3 . . ?
C30 C35 H35 119.3 . . ?
N8 C36 C33 114.3(4) . . ?
N8 C36 H36A 108.7 . . ?
C33 C36 H36A 108.7 . . ?
N8 C36 H36B 108.7 . . ?
C33 C36 H36B 108.7 . . ?
H36A C36 H36B 107.6 . . ?
C3 N1 C5 112.7(4) . . ?
C3 N1 C1 110.0(4) . . ?
C5 N1 C1 111.7(4) . . ?
C13 N2 C2 111.0(4) . . ?
C13 N2 H2C 109.1 . . ?
C2 N2 H2C 109.2 . . ?
C21 N3 C4 112.5(3) . . ?
C21 N3 H3C 109.1 . . ?
C4 N3 H3C 109.1 . . ?
C21 N3 H3D 109.1 . . ?
C4 N3 H3D 109.1 . . ?
H3C N3 H3D 107.8 . . ?
C29 N4 C6 113.7(4) . . ?
C29 N4 H4C 108.4 . . ?
C6 N4 H4C 108.5 . . ?
C7 N5 C9 113.8(4) . . ?
C7 N5 C11 113.4(4) . . ?
C9 N5 C11 109.7(4) . . ?
C20 N6 C8 114.0(4) . . ?
C20 N6 H6C 108.8 . . ?
C8 N6 H6C 108.8 . . ?
C20 N6 H6D 108.8 . . ?
C8 N6 H6D 108.8 . . ?
H6C N6 H6D 107.6 . . ?
C10 N7 C28 111.2(4) . . ?
C10 N7 H7C 109.1 . . ?
C28 N7 H7C 109.0 . . ?
C12 N8 C36 112.2(4) . . ?
C12 N8 H8C 108.9 . . ?
C36 N8 H8C 108.8 . . ?
H1C O1W H1D 107.2 . . ?
H2F O2W H2E 108.7 . . ?
H3F O3W H3E 108.1 . . ?
O4 Cl1 O2 111.0(3) . . ?
O4 Cl1 O3 109.4(3) . . ?
O2 Cl1 O3 110.9(3) . . ?
O4 Cl1 O1 109.2(3) . . ?
O2 Cl1 O1 108.4(3) . . ?
O3 Cl1 O1 108.0(3) . . ?
O8 Cl2 O7 118.0(5) . . ?
O8 Cl2 O6 102.3(6) . . ?
O7 Cl2 O6 101.0(5) . . ?
O8 Cl2 O5 113.3(5) . . ?
O7 Cl2 O5 116.3(5) . . ?
O6 Cl2 O5 102.5(5) . . ?

loop_
_geom_bond_atom_site_label_1
_geom_bond_atom_site_label_2
_geom_bond_distance
_geom_bond_site_symmetry_2
_geom_bond_publ_flag
C1 N1 1.479(7) . ?
C1 C2 1.504(8) . ?
C1 H1A 0.9900 . ?
C1 H1B 0.9900 . ?
C2 N2 1.475(6) . ?
C2 H2A 0.9900 . ?
C2 H2B 0.9900 . ?
C3 N1 1.459(6) . ?
C3 C4 1.509(7) . ?
C3 H3A 0.9900 . ?
C3 H3B 0.9900 . ?
C4 N3 1.504(6) . ?
C4 H4A 0.9900 . ?
C4 H4B 0.9900 . ?
C5 N1 1.477(7) . ?
C5 C6 1.510(7) . ?
C5 H5A 0.9900 . ?
C5 H5B 0.9900 . ?
C6 N4 1.466(6) . ?
C6 H6A 0.9900 . ?
C6 H6B 0.9900 . ?
C7 N5 1.453(7) . ?
C7 C8 1.487(8) . ?
C7 H7A 0.9900 . ?
C7 H7B 0.9900 . ?
C8 N6 1.516(6) . ?
C8 H8A 0.9900 . ?
C8 H8B 0.9900 . ?
C9 N5 1.456(6) . ?
C9 C10 1.517(8) . ?
C9 H9A 0.9900 . ?
C9 H9B 0.9900 . ?
C10 N7 1.456(6) . ?
C10 H10A 0.9900 . ?
C10 H10B 0.9900 . ?
C11 N5 1.477(6) . ?
C11 C12 1.523(7) . ?
C11 H11A 0.9900 . ?
C11 H11B 0.9900 . ?
C12 N8 1.462(7) . ?
C12 H12A 0.9900 . ?
C12 H12B 0.9900 . ?
C13 N2 1.456(6) . ?
C13 C14 1.525(7) . ?
C13 H13A 0.9900 . ?
C13 H13B 0.9900 . ?
C14 C15 1.372(7) . ?
C14 C19 1.385(7) . ?
C15 C16 1.384(7) . ?
C15 H15 0.9500 . ?
C16 C17 1.387(7) . ?
C16 H16 0.9500 . ?
C17 C18 1.386(7) . ?
C17 C20 1.506(7) . ?
C18 C19 1.403(7) . ?
C18 H18 0.9500 . ?
C19 H19 0.9500 . ?
C20 N6 1.482(6) . ?
C20 H20A 0.9900 . ?
C20 H20B 0.9900 . ?
C21 N3 1.497(6) . ?
C21 C22 1.509(6) . ?
C21 H21A 0.9900 . ?
C21 H21B 0.9900 . ?
C22 C27 1.383(7) . ?
C22 C23 1.397(7) . ?
C23 C24 1.378(7) . ?
C23 H23 0.9500 . ?
C24 C25 1.406(7) . ?
C24 H24 0.9500 . ?
C25 C26 1.392(7) . ?
C25 C28 1.500(6) . ?
C26 C27 1.389(7) . ?
C26 H26 0.9500 . ?
C27 H27 0.9500 . ?
C28 N7 1.470(6) . ?
C28 H28A 0.9900 . ?
C28 H28B 0.9900 . ?
C29 N4 1.457(7) . ?
C29 C30 1.512(7) . ?
C29 H29A 0.9900 . ?
C29 H29B 0.9900 . ?
C30 C31 1.382(7) . ?
C30 C35 1.397(7) . ?
C31 C32 1.390(7) . ?
C31 H31 0.9500 . ?
C32 C33 1.384(7) . ?
C32 H32 0.9500 . ?
C33 C34 1.387(7) . ?
C33 C36 1.500(7) . ?
C34 C35 1.382(8) . ?
C34 H34 0.9500 . ?
C35 H35 0.9500 . ?
C36 N8 1.493(6) . ?
C36 H36A 0.9900 . ?
C36 H36B 0.9900 . ?
N2 H2C 0.9200 . ?
N3 H3C 0.9200 . ?
N3 H3D 0.9200 . ?
N4 H4C 0.9199 . ?
N6 H6C 0.9200 . ?
N6 H6D 0.9200 . ?
N7 H7C 0.9200 . ?
N8 H8C 0.9200 . ?
O1W H1C 0.8637 . ?
O1W H1D 0.8565 . ?
O2W H2F 0.8520 . ?
O2W H2E 0.8530 . ?
O3W H3F 0.8568 . ?
O3W H3E 0.8548 . ?
Cl1 O4 1.418(4) . ?
Cl1 O2 1.418(5) . ?
Cl1 O3 1.424(5) . ?
Cl1 O1 1.424(4) . ?
Cl2 O8 1.369(7) . ?
Cl2 O7 1.381(5) . ?
Cl2 O6 1.383(7) . ?
Cl2 O5 1.417(5) . ?

loop_
_geom_hbond_atom_site_label_D
_geom_hbond_atom_site_label_H
_geom_hbond_atom_site_label_A
_geom_hbond_distance_DH
_geom_hbond_distance_HA
_geom_hbond_distance_DA
_geom_hbond_angle_DHA
_geom_hbond_site_symmetry_A
N3 H3D O1W 0.92 1.85 2.749(6) 164.9 .
O1W H1C O1 0.86 2.06 2.894(6) 161.5 .
O1W H1D O2W 0.86 1.75 2.592(5) 168.4 .
N3 H3C N4 0.92 2.07 2.939(6) 158.1 .
O2W H2F O3W 0.85 1.88 2.714(6) 165.9 .
O2W H2E N2 0.85 1.93 2.748(5) 159.2 3
N4 H4C O3 0.92 2.20 3.113(6) 175.3 2_754
N6 H6C N8 0.92 1.95 2.822(6) 157.0 .
N6 H6D O5 0.92 2.09 2.945(7) 154.1 .
O3W H3F O8 0.86 2.06 2.881(8) 161.6 .
O3W H3E N7 0.85 2.08 2.800(7) 141.8 2_765

loop_
_geom_torsion_atom_site_label_1
_geom_torsion_atom_site_label_2
_geom_torsion_atom_site_label_3
_geom_torsion_atom_site_label_4
_geom_torsion
_geom_torsion_site_symmetry_1
_geom_torsion_site_symmetry_2
_geom_torsion_site_symmetry_3
_geom_torsion_site_symmetry_4
_geom_torsion_publ_flag
N1 C1 C2 N2 68.8(5) . . . . ?
N1 C3 C4 N3 45.2(6) . . . . ?
N1 C5 C6 N4 69.2(5) . . . . ?
N5 C7 C8 N6 47.7(6) . . . . ?
N5 C9 C10 N7 61.8(6) . . . . ?
N5 C11 C12 N8 72.0(5) . . . . ?
N2 C13 C14 C15 -93.6(6) . . . . ?
N2 C13 C14 C19 88.7(6) . . . . ?
C19 C14 C15 C16 0.1(7) . . . . ?
C13 C14 C15 C16 -177.7(4) . . . . ?
C14 C15 C16 C17 -0.3(7) . . . . ?
C15 C16 C17 C18 -0.1(7) . . . . ?
C15 C16 C17 C20 177.5(4) . . . . ?
C16 C17 C18 C19 0.5(7) . . . . ?
C20 C17 C18 C19 -177.2(5) . . . . ?
C15 C14 C19 C18 0.3(7) . . . . ?
C13 C14 C19 C18 178.1(4) . . . . ?
C17 C18 C19 C14 -0.6(7) . . . . ?
C18 C17 C20 N6 -126.5(5) . . . . ?
C16 C17 C20 N6 55.9(6) . . . . ?
N3 C21 C22 C27 70.4(6) . . . . ?
N3 C21 C22 C23 -111.7(5) . . . . ?
C27 C22 C23 C24 2.0(7) . . . . ?
C21 C22 C23 C24 -176.0(4) . . . . ?
C22 C23 C24 C25 0.9(7) . . . . ?
C23 C24 C25 C26 -4.4(7) . . . . ?
C23 C24 C25 C28 174.4(4) . . . . ?
C24 C25 C26 C27 4.8(7) . . . . ?
C28 C25 C26 C27 -173.9(4) . . . . ?
C23 C22 C27 C26 -1.5(7) . . . . ?
C21 C22 C27 C26 176.5(4) . . . . ?
C25 C26 C27 C22 -2.0(7) . . . . ?
C26 C25 C28 N7 -101.5(5) . . . . ?
C24 C25 C28 N7 79.8(6) . . . . ?
N4 C29 C30 C31 -141.7(5) . . . . ?
N4 C29 C30 C35 39.4(7) . . . . ?
C35 C30 C31 C32 0.2(8) . . . . ?
C29 C30 C31 C32 -178.7(5) . . . . ?
C30 C31 C32 C33 -1.5(8) . . . . ?
C31 C32 C33 C34 2.0(7) . . . . ?
C31 C32 C33 C36 -176.9(5) . . . . ?
C32 C33 C34 C35 -1.3(8) . . . . ?
C36 C33 C34 C35 177.6(5) . . . . ?
C33 C34 C35 C30 0.0(9) . . . . ?
C31 C30 C35 C34 0.5(9) . . . . ?
C29 C30 C35 C34 179.4(5) . . . . ?
C32 C33 C36 N8 -104.8(5) . . . . ?
C34 C33 C36 N8 76.3(6) . . . . ?
C4 C3 N1 C5 69.1(5) . . . . ?
C4 C3 N1 C1 -165.6(4) . . . . ?
C6 C5 N1 C3 -135.0(4) . . . . ?
C6 C5 N1 C1 100.7(5) . . . . ?
C2 C1 N1 C3 74.3(5) . . . . ?
C2 C1 N1 C5 -159.8(4) . . . . ?
C14 C13 N2 C2 173.4(4) . . . . ?
C1 C2 N2 C13 -175.9(4) . . . . ?
C22 C21 N3 C4 170.9(4) . . . . ?
C3 C4 N3 C21 173.6(4) . . . . ?
C30 C29 N4 C6 70.7(6) . . . . ?
C5 C6 N4 C29 176.9(4) . . . . ?
C8 C7 N5 C9 -171.0(4) . . . . ?
C8 C7 N5 C11 62.7(5) . . . . ?
C10 C9 N5 C7 67.6(6) . . . . ?
C10 C9 N5 C11 -164.2(4) . . . . ?
C12 C11 N5 C7 -131.6(4) . . . . ?
C12 C11 N5 C9 100.0(5) . . . . ?
C17 C20 N6 C8 -175.8(4) . . . . ?
C7 C8 N6 C20 175.7(5) . . . . ?
C9 C10 N7 C28 -170.8(4) . . . . ?
C25 C28 N7 C10 178.5(4) . . . . ?
C11 C12 N8 C36 -177.0(4) . . . . ?
C33 C36 N8 C12 71.6(5) . . . . ?

loop_
_cod_related_entry_id
_cod_related_entry_database
_cod_related_entry_code
1 ChemSpider 30653627
